data_7249322
loop_
_publ_author_name
'Wang, Weizhou'
'Ji, Baoming'

_publ_section_title
;
 The C--I&#x22EF;O halogen bonding in crown ether chemistry
;
_journal_issue 38
_journal_name_full CrystEngComm
_journal_page_first 5309
_journal_page_last 5313
_journal_paper_doi 10.1039/D4CE00853G
_journal_volume 26
_journal_year 2024
_chemical_formula_sum 'C32 H40 F8 I4 O10'
_chemical_formula_weight 1244.24
_space_group_IT_number 2
_space_group_name_Hall '-P 1'
_space_group_name_H-M_alt 'P -1'
_symmetry_cell_setting triclinic
_symmetry_space_group_name_H-M 'P -1'
_atom_sites_solution_hydrogens geom
_atom_sites_solution_primary direct
_atom_sites_solution_secondary difmap
_audit_creation_method SHELXL-97
_audit_update_record
;
2023-07-17 deposited with the CCDC.	2024-09-11 downloaded from the CCDC.
;
_cell_angle_alpha 88.582(5)
_cell_angle_beta 80.631(5)
_cell_angle_gamma 78.136(5)
_cell_formula_units_Z 2
_cell_length_a 9.7355(6)
_cell_length_b 12.4217(7)
_cell_length_c 18.1787(11)
_cell_measurement_reflns_used 4395
_cell_measurement_temperature 296(2)
_cell_measurement_theta_max 26.1040
_cell_measurement_theta_min 3.4960
_cell_volume 2122.6(2)
_computing_cell_refinement 'Bruker FRAMBO'
_computing_data_collection 'Bruker FRAMBO'
_computing_data_reduction 'Bruker SAINT'
_computing_molecular_graphics 'Bruker SHELXTL'
_computing_publication_material 'Bruker SHELXTL'
_computing_structure_refinement 'SHELXL-97 (Sheldrick, 1997)'
_computing_structure_solution 'SHELXS-97 (Sheldrick, 1990)'
_diffrn_ambient_temperature 296(2)
_diffrn_detector_area_resol_mean 16.2542
_diffrn_measured_fraction_theta_full 0.998
_diffrn_measured_fraction_theta_max 0.998
_diffrn_measurement_device_type 'Xcalibur, Eos, Gemini'
_diffrn_measurement_method 'phi and omega scans'
_diffrn_radiation_monochromator graphite
_diffrn_radiation_source 'Enhance (Mo) X-ray Source'
_diffrn_radiation_type MoK\a
_diffrn_radiation_wavelength 0.71073
_diffrn_reflns_av_R_equivalents 0.0383
_diffrn_reflns_av_sigmaI/netI 0.0569
_diffrn_reflns_limit_h_max 11
_diffrn_reflns_limit_h_min -11
_diffrn_reflns_limit_k_max 11
_diffrn_reflns_limit_k_min -15
_diffrn_reflns_limit_l_max 22
_diffrn_reflns_limit_l_min -22
_diffrn_reflns_number 17211
_diffrn_reflns_theta_full 25.50
_diffrn_reflns_theta_max 25.50
_diffrn_reflns_theta_min 3.33
_exptl_absorpt_coefficient_mu 3.020
_exptl_absorpt_correction_T_max 0.7133
_exptl_absorpt_correction_T_min 0.5696
_exptl_absorpt_correction_type multi-scan
_exptl_absorpt_process_details
;
CrysAlisPro, Agilent Technologies,
Version 1.171.36.32 (release 02-08-2013 CrysAlis171 .NET)
(compiled Aug  2 2013,16:46:58)
Empirical absorption correction using spherical harmonics,
 implemented in SCALE3 ABSPACK scaling algorithm.
;
_exptl_crystal_colour colourless
_exptl_crystal_density_diffrn 1.947
_exptl_crystal_density_method 'not measured'
_exptl_crystal_description block
_exptl_crystal_F_000 1192
_exptl_crystal_size_max 0.21
_exptl_crystal_size_mid 0.17
_exptl_crystal_size_min 0.12
_refine_diff_density_max 3.143
_refine_diff_density_min -2.266
_refine_diff_density_rms 0.125
_refine_ls_extinction_coef 0.0054(5)
_refine_ls_extinction_expression Fc^*^=kFc[1+0.001xFc^2^\l^3^/sin(2\q)]^-1/4^
_refine_ls_extinction_method SHELXL
_refine_ls_goodness_of_fit_ref 1.033
_refine_ls_hydrogen_treatment constr
_refine_ls_matrix_type full
_refine_ls_number_parameters 488
_refine_ls_number_reflns 7872
_refine_ls_number_restraints 0
_refine_ls_restrained_S_all 1.033
_refine_ls_R_factor_all 0.0930
_refine_ls_R_factor_gt 0.0607
_refine_ls_shift/su_max 0.004
_refine_ls_shift/su_mean 0.001
_refine_ls_structure_factor_coef Fsqd
_refine_ls_weighting_details 'calc w=1/[\s^2^(Fo^2^)+(0.0828P)^2^+5.1419P] where P=(Fo^2^+2Fc^2^)/3'
_refine_ls_weighting_scheme calc
_refine_ls_wR_factor_gt 0.1542
_refine_ls_wR_factor_ref 0.1778
_reflns_number_gt 5271
_reflns_number_total 7872
_reflns_threshold_expression >2sigma(I)
_cod_data_source_file d4ce00853g2.cif
_cod_data_source_block C5-I14
_cod_depositor_comments
;
The following automatic conversions were performed:

data item '_symmetry_cell_setting' value 'Triclinic' was changed to
'triclinic' in accordance with the
/home/data/users/saulius/crontab/automatic-downloads/rss-feeds/RSC/lib/dictionaries/cif_core.dic
dictionary named 'cif_core.dic' version 2.4.2 last updated on
2011-04-26.

Automatic conversion script
Id: cif_fix_values 8170 2020-07-09 18:12:32Z antanas 

 Adding full bibliography for 7249319--7249331.cif.
;
_cod_original_sg_symbol_H-M P-1
_cod_database_code 7249322

loop_
_symmetry_equiv_pos_as_xyz
'x, y, z'
'-x, -y, -z'

loop_
_atom_site_label
_atom_site_type_symbol
_atom_site_fract_x
_atom_site_fract_y
_atom_site_fract_z
_atom_site_U_iso_or_equiv
_atom_site_adp_type
_atom_site_occupancy
_atom_site_symmetry_multiplicity
_atom_site_calc_flag
_atom_site_refinement_flags
_atom_site_disorder_assembly
_atom_site_disorder_group
C1 C 0.8970(9) 0.4560(6) 0.1802(4) 0.0488(19) Uani 1 1 d . . .
C2 C 0.9991(10) 0.4579(7) 0.1199(5) 0.058(2) Uani 1 1 d . . .
C3 C 1.0515(10) 0.5499(8) 0.1002(5) 0.066(3) Uani 1 1 d . . .
C4 C 1.0054(10) 0.6455(7) 0.1396(5) 0.062(2) Uani 1 1 d . . .
C5 C 0.9011(10) 0.6433(7) 0.2015(5) 0.059(2) Uani 1 1 d . . .
C6 C 0.8496(9) 0.5511(7) 0.2209(5) 0.058(2) Uani 1 1 d . . .
C7 C 0.2104(8) 0.4890(7) 0.2902(4) 0.0481(19) Uani 1 1 d . . .
C8 C 0.2040(10) 0.3787(7) 0.2881(4) 0.056(2) Uani 1 1 d . . .
C9 C 0.1040(10) 0.3369(7) 0.3352(4) 0.055(2) Uani 1 1 d . . .
C10 C 0.0022(10) 0.4019(9) 0.3848(5) 0.064(2) Uani 1 1 d . . .
C11 C 0.0108(9) 0.5098(9) 0.3868(5) 0.064(3) Uani 1 1 d . . .
C12 C 0.1089(9) 0.5531(7) 0.3409(5) 0.055(2) Uani 1 1 d . . .
C13 C 0.5562(13) 0.7875(9) 0.1585(8) 0.098(4) Uani 1 1 d . . .
H13A H 0.5971 0.7862 0.2039 0.118 Uiso 1 1 calc R . .
H13B H 0.6150 0.8210 0.1202 0.118 Uiso 1 1 calc R . .
C14 C 0.4209(12) 0.8545(9) 0.1711(8) 0.092(4) Uani 1 1 d . . .
H14A H 0.3566 0.8169 0.2033 0.110 Uiso 1 1 calc R . .
H14B H 0.3858 0.8685 0.1240 0.110 Uiso 1 1 calc R . .
C15 C 0.2877(13) 1.0192(10) 0.2263(6) 0.090(4) Uani 1 1 d . . .
H15A H 0.2938 1.0696 0.2651 0.107 Uiso 1 1 calc R . .
H15B H 0.2257 0.9712 0.2485 0.107 Uiso 1 1 calc R . .
C16 C 0.2199(13) 1.0839(9) 0.1685(6) 0.086(3) Uani 1 1 d . . .
H16A H 0.1505 1.1463 0.1915 0.103 Uiso 1 1 calc R . .
H16B H 0.2912 1.1120 0.1341 0.103 Uiso 1 1 calc R . .
C17 C 0.1118(14) 1.0717(8) 0.0641(6) 0.084(3) Uani 1 1 d . . .
H17A H 0.0878 1.1509 0.0713 0.101 Uiso 1 1 calc R . .
H17B H 0.0276 1.0478 0.0545 0.101 Uiso 1 1 calc R . .
C18 C 0.2267(13) 1.0437(9) -0.0016(6) 0.084(3) Uani 1 1 d . . .
H18A H 0.1958 1.0804 -0.0455 0.101 Uiso 1 1 calc R . .
H18B H 0.3110 1.0684 0.0072 0.101 Uiso 1 1 calc R . .
C19 C 0.3627(13) 0.8926(11) -0.0747(6) 0.099(4) Uani 1 1 d . . .
H19A H 0.4378 0.9340 -0.0780 0.119 Uiso 1 1 calc R . .
H19B H 0.3210 0.9049 -0.1200 0.119 Uiso 1 1 calc R . .
C20 C 0.4229(13) 0.7742(10) -0.0678(5) 0.087(4) Uani 1 1 d . . .
H20A H 0.3469 0.7340 -0.0547 0.105 Uiso 1 1 calc R . .
H20B H 0.4789 0.7453 -0.1149 0.105 Uiso 1 1 calc R . .
C21 C 0.5489(13) 0.6519(9) 0.0075(6) 0.084(3) Uani 1 1 d . . .
H21A H 0.6016 0.6094 -0.0359 0.101 Uiso 1 1 calc R . .
H21B H 0.4648 0.6222 0.0249 0.101 Uiso 1 1 calc R . .
C22 C 0.6386(11) 0.6411(9) 0.0670(5) 0.079(3) Uani 1 1 d . . .
H22A H 0.6834 0.5643 0.0708 0.094 Uiso 1 1 calc R . .
H22B H 0.7135 0.6820 0.0526 0.094 Uiso 1 1 calc R . .
O6 O 0.7114(7) 0.1222(5) 0.2705(4) 0.0746(19) Uani 1 1 d . . .
O10 O 0.4190(8) 0.2574(8) 0.4019(5) 0.106(3) Uani 1 1 d . . .
O9 O 0.5667(10) 0.2879(9) 0.5318(4) 0.110(3) Uani 1 1 d . . .
O7 O 0.7809(12) -0.0326(8) 0.3897(6) 0.117(3) Uani 1 1 d . . .
C23 C 0.7867(13) 0.0123(9) 0.2641(7) 0.088(3) Uani 1 1 d . . .
H23A H 0.8503 0.0025 0.2167 0.106 Uiso 1 1 calc R . .
H23B H 0.7196 -0.0357 0.2640 0.106 Uiso 1 1 calc R . .
O8 O 0.7301(16) 0.0767(12) 0.5329(7) 0.143(4) Uani 1 1 d . . .
C32 C 0.5735(12) 0.1399(10) 0.3133(6) 0.084(3) Uani 1 1 d . . .
H32A H 0.5577 0.0719 0.3373 0.101 Uiso 1 1 calc R . .
H32B H 0.5032 0.1618 0.2807 0.101 Uiso 1 1 calc R . .
C24 C 0.8699(15) -0.0209(11) 0.3243(8) 0.106(4) Uani 1 1 d . . .
H24A H 0.9359 -0.0901 0.3112 0.128 Uiso 1 1 calc R . .
H24B H 0.9246 0.0342 0.3310 0.128 Uiso 1 1 calc R . .
C31 C 0.5566(14) 0.2230(12) 0.3685(7) 0.108(4) Uani 1 1 d . . .
H31A H 0.6142 0.1949 0.4062 0.130 Uiso 1 1 calc R . .
H31B H 0.5914 0.2856 0.3455 0.130 Uiso 1 1 calc R . .
C29 C 0.4203(15) 0.3173(15) 0.5271(7) 0.125(5) Uani 1 1 d . . .
H29A H 0.3760 0.3786 0.5607 0.150 Uiso 1 1 calc R . .
H29B H 0.3756 0.2557 0.5429 0.150 Uiso 1 1 calc R . .
C30 C 0.3964(14) 0.3483(13) 0.4503(7) 0.115(5) Uani 1 1 d . . .
H30A H 0.2996 0.3891 0.4521 0.138 Uiso 1 1 calc R . .
H30B H 0.4598 0.3966 0.4303 0.138 Uiso 1 1 calc R . .
C28 C 0.597(2) 0.228(2) 0.5948(9) 0.159(8) Uani 1 1 d . . .
H28A H 0.6827 0.2459 0.6081 0.190 Uiso 1 1 calc R . .
H28B H 0.5203 0.2532 0.6355 0.190 Uiso 1 1 calc R . .
C27 C 0.617(3) 0.117(2) 0.5894(11) 0.165(9) Uani 1 1 d . . .
H27A H 0.5308 0.0977 0.5787 0.198 Uiso 1 1 calc R . .
H27B H 0.6365 0.0846 0.6366 0.198 Uiso 1 1 calc R . .
C25 C 0.850(3) -0.0674(16) 0.4524(13) 0.171(9) Uani 1 1 d . . .
H25A H 0.8815 -0.1468 0.4505 0.206 Uiso 1 1 calc R . .
H25B H 0.9328 -0.0349 0.4500 0.206 Uiso 1 1 calc R . .
C26 C 0.757(3) -0.036(2) 0.5206(11) 0.170(9) Uani 1 1 d . . .
H26A H 0.6679 -0.0593 0.5196 0.204 Uiso 1 1 calc R . .
H26B H 0.7994 -0.0739 0.5614 0.204 Uiso 1 1 calc R . .
F1 F 1.0505(7) 0.3661(4) 0.0780(3) 0.094(2) Uani 1 1 d . . .
F2 F 1.1500(7) 0.5458(5) 0.0393(4) 0.100(2) Uani 1 1 d . . .
F3 F 0.8527(7) 0.7335(4) 0.2449(4) 0.094(2) Uani 1 1 d . . .
F4 F 0.7490(6) 0.5546(5) 0.2820(3) 0.0831(17) Uani 1 1 d . . .
F5 F 0.2975(6) 0.3120(4) 0.2384(3) 0.0794(17) Uani 1 1 d . . .
F6 F 0.1036(7) 0.2294(4) 0.3309(3) 0.0842(17) Uani 1 1 d . . .
F7 F -0.0881(6) 0.5814(6) 0.4340(3) 0.095(2) Uani 1 1 d . . .
F8 F 0.1089(6) 0.6617(4) 0.3450(3) 0.0826(17) Uani 1 1 d . . .
I1 I 0.81929(7) 0.31518(5) 0.21214(4) 0.0655(2) Uani 1 1 d . . .
I2 I 1.08623(9) 0.78401(6) 0.11078(6) 0.1089(4) Uani 1 1 d . . .
I3 I 0.36588(7) 0.55333(5) 0.22323(3) 0.0645(2) Uani 1 1 d . . .
I4 I -0.15774(9) 0.34216(8) 0.45107(4) 0.0995(3) Uani 1 1 d . . .
O1 O 0.5638(7) 0.6787(5) 0.1369(3) 0.0713(18) Uani 1 1 d . . .
O2 O 0.4226(7) 0.9550(5) 0.2043(4) 0.080(2) Uani 1 1 d . . .
O3 O 0.1534(8) 1.0215(5) 0.1295(4) 0.081(2) Uani 1 1 d . . .
O4 O 0.2581(7) 0.9297(6) -0.0128(4) 0.0724(18) Uani 1 1 d . . .
O5 O 0.5080(8) 0.7618(6) -0.0127(4) 0.079(2) Uani 1 1 d . . .

loop_
_atom_site_aniso_label
_atom_site_aniso_U_11
_atom_site_aniso_U_22
_atom_site_aniso_U_33
_atom_site_aniso_U_23
_atom_site_aniso_U_13
_atom_site_aniso_U_12
C1 0.046(5) 0.042(4) 0.057(5) 0.001(4) -0.009(4) -0.006(4)
C2 0.058(5) 0.046(5) 0.064(5) -0.014(4) 0.000(4) -0.002(4)
C3 0.057(6) 0.061(6) 0.071(6) 0.008(5) 0.009(5) -0.008(4)
C4 0.049(5) 0.051(5) 0.085(6) 0.015(5) -0.018(5) -0.008(4)
C5 0.061(6) 0.046(5) 0.072(6) -0.013(4) -0.026(5) 0.001(4)
C6 0.048(5) 0.057(5) 0.064(5) -0.010(4) -0.006(4) -0.004(4)
C7 0.042(4) 0.052(5) 0.048(4) 0.003(4) -0.010(3) -0.003(4)
C8 0.064(6) 0.053(5) 0.046(4) -0.006(4) -0.006(4) -0.004(4)
C9 0.064(6) 0.058(5) 0.047(5) -0.002(4) -0.011(4) -0.016(4)
C10 0.056(6) 0.098(7) 0.047(5) 0.002(5) -0.013(4) -0.036(5)
C11 0.043(5) 0.107(8) 0.044(5) -0.015(5) -0.005(4) -0.018(5)
C12 0.051(5) 0.049(5) 0.060(5) -0.017(4) -0.005(4) 0.000(4)
C13 0.076(8) 0.078(8) 0.128(10) -0.005(7) 0.018(7) -0.015(6)
C14 0.073(8) 0.062(7) 0.138(10) -0.002(7) -0.009(7) -0.015(6)
C15 0.085(8) 0.093(8) 0.083(7) -0.027(6) -0.030(6) 0.015(7)
C16 0.098(9) 0.070(7) 0.089(7) -0.027(6) -0.014(6) -0.014(6)
C17 0.105(9) 0.060(6) 0.091(8) -0.001(5) -0.039(7) -0.005(6)
C18 0.091(8) 0.070(7) 0.104(8) 0.042(6) -0.043(7) -0.027(6)
C19 0.082(8) 0.142(12) 0.061(6) 0.035(7) -0.006(6) -0.003(8)
C20 0.085(8) 0.113(9) 0.049(5) -0.001(5) 0.000(5) 0.007(7)
C21 0.089(8) 0.078(7) 0.075(7) -0.019(5) -0.014(6) 0.009(6)
C22 0.064(6) 0.083(7) 0.069(6) -0.006(5) 0.005(5) 0.018(5)
O6 0.070(4) 0.053(4) 0.093(5) -0.001(3) 0.005(4) -0.009(3)
O10 0.059(5) 0.154(8) 0.099(6) -0.038(6) 0.008(4) -0.021(5)
O9 0.093(7) 0.167(9) 0.069(5) 0.003(5) -0.003(4) -0.032(6)
O7 0.130(8) 0.121(7) 0.110(7) 0.029(6) -0.060(6) -0.025(6)
C23 0.090(8) 0.069(7) 0.099(8) -0.011(6) -0.027(7) 0.009(6)
O8 0.177(12) 0.160(11) 0.102(8) 0.034(8) -0.044(8) -0.043(9)
C32 0.066(7) 0.086(8) 0.096(8) -0.009(6) -0.008(6) -0.010(6)
C24 0.098(10) 0.079(8) 0.137(12) -0.011(8) -0.030(9) 0.005(7)
C31 0.090(9) 0.141(12) 0.090(8) -0.025(8) 0.023(7) -0.044(8)
C29 0.076(9) 0.201(16) 0.086(9) -0.024(9) 0.007(7) -0.016(10)
C30 0.084(9) 0.154(13) 0.091(9) -0.038(9) 0.004(7) 0.005(8)
C28 0.177(19) 0.25(3) 0.069(9) 0.019(14) -0.023(10) -0.08(2)
C27 0.20(2) 0.23(2) 0.085(12) 0.045(15) -0.019(13) -0.09(2)
C25 0.20(2) 0.130(15) 0.178(19) 0.016(14) -0.090(18) 0.023(14)
C26 0.20(2) 0.19(2) 0.127(15) 0.067(16) -0.067(15) -0.032(18)
F1 0.107(5) 0.058(3) 0.097(4) -0.021(3) 0.023(4) -0.001(3)
F2 0.083(4) 0.093(4) 0.104(4) 0.021(3) 0.032(4) -0.008(3)
F3 0.102(5) 0.055(3) 0.124(5) -0.035(3) -0.024(4) -0.002(3)
F4 0.081(4) 0.091(4) 0.067(3) -0.017(3) 0.014(3) -0.013(3)
F5 0.083(4) 0.062(3) 0.080(3) -0.023(3) 0.018(3) -0.004(3)
F6 0.101(5) 0.062(3) 0.093(4) -0.002(3) -0.010(3) -0.028(3)
F7 0.064(4) 0.125(5) 0.086(4) -0.051(4) 0.020(3) -0.014(3)
F8 0.085(4) 0.057(3) 0.099(4) -0.022(3) -0.002(3) -0.006(3)
I1 0.0661(4) 0.0558(4) 0.0777(4) 0.0034(3) -0.0127(3) -0.0191(3)
I2 0.0754(5) 0.0638(5) 0.2020(10) 0.0561(5) -0.0584(6) -0.0256(4)
I3 0.0579(4) 0.0668(4) 0.0657(4) 0.0045(3) -0.0002(3) -0.0137(3)
I4 0.0927(6) 0.1635(8) 0.0599(4) -0.0017(4) -0.0002(4) -0.0754(6)
O1 0.083(5) 0.053(4) 0.067(4) -0.007(3) 0.012(3) -0.006(3)
O2 0.066(4) 0.064(4) 0.112(5) -0.020(4) -0.027(4) -0.007(3)
O3 0.110(6) 0.057(4) 0.090(5) 0.005(3) -0.046(4) -0.025(4)
O4 0.071(5) 0.074(4) 0.070(4) 0.012(3) -0.002(3) -0.020(3)
O5 0.078(5) 0.081(5) 0.074(4) 0.001(4) -0.016(4) -0.003(4)

loop_
_atom_type_symbol
_atom_type_description
_atom_type_scat_dispersion_real
_atom_type_scat_dispersion_imag
_atom_type_scat_source
C C 0.0033 0.0016 'International Tables Vol C Tables 4.2.6.8 and 6.1.1.4'
H H 0.0000 0.0000 'International Tables Vol C Tables 4.2.6.8 and 6.1.1.4'
O O 0.0106 0.0060 'International Tables Vol C Tables 4.2.6.8 and 6.1.1.4'
F F 0.0171 0.0103 'International Tables Vol C Tables 4.2.6.8 and 6.1.1.4'
I I -0.4742 1.8119 'International Tables Vol C Tables 4.2.6.8 and 6.1.1.4'

loop_
_geom_angle_atom_site_label_1
_geom_angle_atom_site_label_2
_geom_angle_atom_site_label_3
_geom_angle
_geom_angle_site_symmetry_1
_geom_angle_site_symmetry_3
_geom_angle_publ_flag
C2 C1 C6 116.7(8) . . ?
C2 C1 I1 122.4(6) . . ?
C6 C1 I1 120.8(6) . . ?
F1 C2 C1 119.2(8) . . ?
F1 C2 C3 118.7(8) . . ?
C1 C2 C3 122.1(8) . . ?
F2 C3 C4 119.2(9) . . ?
F2 C3 C2 118.6(8) . . ?
C4 C3 C2 122.2(8) . . ?
C3 C4 C5 115.6(8) . . ?
C3 C4 I2 122.4(7) . . ?
C5 C4 I2 122.1(7) . . ?
F3 C5 C6 118.7(9) . . ?
F3 C5 C4 119.4(9) . . ?
C6 C5 C4 121.8(8) . . ?
F4 C6 C5 118.7(7) . . ?
F4 C6 C1 119.8(8) . . ?
C5 C6 C1 121.6(8) . . ?
C12 C7 C8 116.0(8) . . ?
C12 C7 I3 121.5(6) . . ?
C8 C7 I3 122.5(6) . . ?
F5 C8 C9 119.4(8) . . ?
F5 C8 C7 119.1(8) . . ?
C9 C8 C7 121.5(7) . . ?
F6 C9 C8 118.8(7) . . ?
F6 C9 C10 119.2(8) . . ?
C8 C9 C10 122.0(8) . . ?
C11 C10 C9 115.8(8) . . ?
C11 C10 I4 121.8(7) . . ?
C9 C10 I4 122.4(8) . . ?
C12 C11 C10 123.3(8) . . ?
C12 C11 F7 116.8(9) . . ?
C10 C11 F7 119.8(9) . . ?
C11 C12 F8 120.0(7) . . ?
C11 C12 C7 121.4(8) . . ?
F8 C12 C7 118.7(8) . . ?
C14 C13 O1 116.2(11) . . ?
C14 C13 H13A 108.2 . . ?
O1 C13 H13A 108.2 . . ?
C14 C13 H13B 108.2 . . ?
O1 C13 H13B 108.2 . . ?
H13A C13 H13B 107.4 . . ?
C13 C14 O2 111.3(11) . . ?
C13 C14 H14A 109.4 . . ?
O2 C14 H14A 109.4 . . ?
C13 C14 H14B 109.4 . . ?
O2 C14 H14B 109.4 . . ?
H14A C14 H14B 108.0 . . ?
O2 C15 C16 117.1(10) . . ?
O2 C15 H15A 108.0 . . ?
C16 C15 H15A 108.0 . . ?
O2 C15 H15B 108.0 . . ?
C16 C15 H15B 108.0 . . ?
H15A C15 H15B 107.3 . . ?
O3 C16 C15 111.4(10) . . ?
O3 C16 H16A 109.3 . . ?
C15 C16 H16A 109.3 . . ?
O3 C16 H16B 109.3 . . ?
C15 C16 H16B 109.3 . . ?
H16A C16 H16B 108.0 . . ?
O3 C17 C18 111.7(9) . . ?
O3 C17 H17A 109.3 . . ?
C18 C17 H17A 109.3 . . ?
O3 C17 H17B 109.3 . . ?
C18 C17 H17B 109.3 . . ?
H17A C17 H17B 107.9 . . ?
O4 C18 C17 109.0(9) . . ?
O4 C18 H18A 109.9 . . ?
C17 C18 H18A 109.9 . . ?
O4 C18 H18B 109.9 . . ?
C17 C18 H18B 109.9 . . ?
H18A C18 H18B 108.3 . . ?
O4 C19 C20 110.4(9) . . ?
O4 C19 H19A 109.6 . . ?
C20 C19 H19A 109.6 . . ?
O4 C19 H19B 109.6 . . ?
C20 C19 H19B 109.6 . . ?
H19A C19 H19B 108.1 . . ?
O5 C20 C19 108.3(10) . . ?
O5 C20 H20A 110.0 . . ?
C19 C20 H20A 110.0 . . ?
O5 C20 H20B 110.0 . . ?
C19 C20 H20B 110.0 . . ?
H20A C20 H20B 108.4 . . ?
O5 C21 C22 111.4(9) . . ?
O5 C21 H21A 109.4 . . ?
C22 C21 H21A 109.4 . . ?
O5 C21 H21B 109.4 . . ?
C22 C21 H21B 109.4 . . ?
H21A C21 H21B 108.0 . . ?
O1 C22 C21 113.9(8) . . ?
O1 C22 H22A 108.8 . . ?
C21 C22 H22A 108.8 . . ?
O1 C22 H22B 108.8 . . ?
C21 C22 H22B 108.8 . . ?
H22A C22 H22B 107.7 . . ?
C23 O6 C32 116.0(9) . . ?
C31 O10 C30 114.4(10) . . ?
C28 O9 C29 114.4(12) . . ?
C24 O7 C25 115.5(15) . . ?
O6 C23 C24 113.3(9) . . ?
O6 C23 H23A 108.9 . . ?
C24 C23 H23A 108.9 . . ?
O6 C23 H23B 108.9 . . ?
C24 C23 H23B 108.9 . . ?
H23A C23 H23B 107.7 . . ?
C26 O8 C27 115.6(18) . . ?
O6 C32 C31 111.0(10) . . ?
O6 C32 H32A 109.4 . . ?
C31 C32 H32A 109.4 . . ?
O6 C32 H32B 109.4 . . ?
C31 C32 H32B 109.4 . . ?
H32A C32 H32B 108.0 . . ?
O7 C24 C23 110.1(12) . . ?
O7 C24 H24A 109.6 . . ?
C23 C24 H24A 109.6 . . ?
O7 C24 H24B 109.6 . . ?
C23 C24 H24B 109.6 . . ?
H24A C24 H24B 108.1 . . ?
O10 C31 C32 113.1(11) . . ?
O10 C31 H31A 108.9 . . ?
C32 C31 H31A 108.9 . . ?
O10 C31 H31B 108.9 . . ?
C32 C31 H31B 108.9 . . ?
H31A C31 H31B 107.8 . . ?
O9 C29 C30 111.7(10) . . ?
O9 C29 H29A 109.3 . . ?
C30 C29 H29A 109.3 . . ?
O9 C29 H29B 109.3 . . ?
C30 C29 H29B 109.3 . . ?
H29A C29 H29B 107.9 . . ?
O10 C30 C29 113.4(13) . . ?
O10 C30 H30A 108.9 . . ?
C29 C30 H30A 108.9 . . ?
O10 C30 H30B 108.9 . . ?
C29 C30 H30B 108.9 . . ?
H30A C30 H30B 107.7 . . ?
C27 C28 O9 116.8(17) . . ?
C27 C28 H28A 108.1 . . ?
O9 C28 H28A 108.1 . . ?
C27 C28 H28B 108.1 . . ?
O9 C28 H28B 108.1 . . ?
H28A C28 H28B 107.3 . . ?
C28 C27 O8 110(2) . . ?
C28 C27 H27A 109.6 . . ?
O8 C27 H27A 109.6 . . ?
C28 C27 H27B 109.6 . . ?
O8 C27 H27B 109.6 . . ?
H27A C27 H27B 108.1 . . ?
C26 C25 O7 111.4(17) . . ?
C26 C25 H25A 109.3 . . ?
O7 C25 H25A 109.3 . . ?
C26 C25 H25B 109.3 . . ?
O7 C25 H25B 109.3 . . ?
H25A C25 H25B 108.0 . . ?
O8 C26 C25 112(2) . . ?
O8 C26 H26A 109.2 . . ?
C25 C26 H26A 109.2 . . ?
O8 C26 H26B 109.2 . . ?
C25 C26 H26B 109.2 . . ?
H26A C26 H26B 107.9 . . ?
C22 O1 C13 119.4(9) . . ?
C15 O2 C14 113.4(9) . . ?
C16 O3 C17 113.9(9) . . ?
C18 O4 C19 114.6(9) . . ?
C20 O5 C21 112.5(9) . . ?

loop_
_geom_bond_atom_site_label_1
_geom_bond_atom_site_label_2
_geom_bond_distance
_geom_bond_site_symmetry_2
_geom_bond_publ_flag
C1 C2 1.357(11) . ?
C1 C6 1.365(11) . ?
C1 I1 2.079(8) . ?
C2 F1 1.347(9) . ?
C2 C3 1.363(13) . ?
C3 F2 1.335(10) . ?
C3 C4 1.358(13) . ?
C4 C5 1.392(13) . ?
C4 I2 2.057(9) . ?
C5 F3 1.344(9) . ?
C5 C6 1.359(13) . ?
C6 F4 1.351(10) . ?
C7 C12 1.370(10) . ?
C7 C8 1.387(12) . ?
C7 I3 2.064(8) . ?
C8 F5 1.337(9) . ?
C8 C9 1.365(12) . ?
C9 F6 1.340(10) . ?
C9 C10 1.366(12) . ?
C10 C11 1.362(14) . ?
C10 I4 2.061(9) . ?
C11 C12 1.351(13) . ?
C11 F7 1.368(10) . ?
C12 F8 1.352(10) . ?
C13 C14 1.393(15) . ?
C13 O1 1.400(13) . ?
C13 H13A 0.9700 . ?
C13 H13B 0.9700 . ?
C14 O2 1.405(13) . ?
C14 H14A 0.9700 . ?
C14 H14B 0.9700 . ?
C15 O2 1.391(12) . ?
C15 C16 1.468(15) . ?
C15 H15A 0.9700 . ?
C15 H15B 0.9700 . ?
C16 O3 1.380(12) . ?
C16 H16A 0.9700 . ?
C16 H16B 0.9700 . ?
C17 O3 1.408(12) . ?
C17 C18 1.490(16) . ?
C17 H17A 0.9700 . ?
C17 H17B 0.9700 . ?
C18 O4 1.399(12) . ?
C18 H18A 0.9700 . ?
C18 H18B 0.9700 . ?
C19 O4 1.406(12) . ?
C19 C20 1.478(16) . ?
C19 H19A 0.9700 . ?
C19 H19B 0.9700 . ?
C20 O5 1.387(13) . ?
C20 H20A 0.9700 . ?
C20 H20B 0.9700 . ?
C21 O5 1.399(12) . ?
C21 C22 1.484(15) . ?
C21 H21A 0.9700 . ?
C21 H21B 0.9700 . ?
C22 O1 1.398(10) . ?
C22 H22A 0.9700 . ?
C22 H22B 0.9700 . ?
O6 C23 1.408(11) . ?
O6 C32 1.415(12) . ?
O10 C31 1.364(13) . ?
O10 C30 1.408(15) . ?
O9 C28 1.388(19) . ?
O9 C29 1.413(15) . ?
O7 C24 1.376(16) . ?
O7 C25 1.427(19) . ?
C23 C24 1.468(16) . ?
C23 H23A 0.9700 . ?
C23 H23B 0.9700 . ?
O8 C26 1.39(2) . ?
O8 C27 1.40(2) . ?
C32 C31 1.424(16) . ?
C32 H32A 0.9700 . ?
C32 H32B 0.9700 . ?
C24 H24A 0.9700 . ?
C24 H24B 0.9700 . ?
C31 H31A 0.9700 . ?
C31 H31B 0.9700 . ?
C29 C30 1.482(18) . ?
C29 H29A 0.9700 . ?
C29 H29B 0.9700 . ?
C30 H30A 0.9700 . ?
C30 H30B 0.9700 . ?
C28 C27 1.35(3) . ?
C28 H28A 0.9700 . ?
C28 H28B 0.9700 . ?
C27 H27A 0.9700 . ?
C27 H27B 0.9700 . ?
C25 C26 1.42(3) . ?
C25 H25A 0.9700 . ?
C25 H25B 0.9700 . ?
C26 H26A 0.9700 . ?
C26 H26B 0.9700 . ?

loop_
_geom_torsion_atom_site_label_1
_geom_torsion_atom_site_label_2
_geom_torsion_atom_site_label_3
_geom_torsion_atom_site_label_4
_geom_torsion
_geom_torsion_site_symmetry_1
_geom_torsion_site_symmetry_2
_geom_torsion_site_symmetry_3
_geom_torsion_site_symmetry_4
_geom_torsion_publ_flag
C6 C1 C2 F1 179.6(8) . . . . ?
I1 C1 C2 F1 1.4(12) . . . . ?
C6 C1 C2 C3 -0.5(14) . . . . ?
I1 C1 C2 C3 -178.7(8) . . . . ?
F1 C2 C3 F2 1.1(15) . . . . ?
C1 C2 C3 F2 -178.8(9) . . . . ?
F1 C2 C3 C4 -179.9(9) . . . . ?
C1 C2 C3 C4 0.2(16) . . . . ?
F2 C3 C4 C5 179.0(9) . . . . ?
C2 C3 C4 C5 0.0(15) . . . . ?
F2 C3 C4 I2 -1.9(13) . . . . ?
C2 C3 C4 I2 179.1(8) . . . . ?
C3 C4 C5 F3 178.0(8) . . . . ?
I2 C4 C5 F3 -1.1(12) . . . . ?
C3 C4 C5 C6 0.1(14) . . . . ?
I2 C4 C5 C6 -179.0(7) . . . . ?
F3 C5 C6 F4 1.6(13) . . . . ?
C4 C5 C6 F4 179.6(8) . . . . ?
F3 C5 C6 C1 -178.3(8) . . . . ?
C4 C5 C6 C1 -0.4(14) . . . . ?
C2 C1 C6 F4 -179.3(8) . . . . ?
I1 C1 C6 F4 -1.1(12) . . . . ?
C2 C1 C6 C5 0.6(13) . . . . ?
I1 C1 C6 C5 178.8(7) . . . . ?
C12 C7 C8 F5 178.2(8) . . . . ?
I3 C7 C8 F5 -3.2(11) . . . . ?
C12 C7 C8 C9 -1.5(13) . . . . ?
I3 C7 C8 C9 177.1(7) . . . . ?
F5 C8 C9 F6 0.8(13) . . . . ?
C7 C8 C9 F6 -179.5(8) . . . . ?
F5 C8 C9 C10 -177.2(8) . . . . ?
C7 C8 C9 C10 2.5(14) . . . . ?
F6 C9 C10 C11 178.9(8) . . . . ?
C8 C9 C10 C11 -3.1(13) . . . . ?
F6 C9 C10 I4 -2.4(12) . . . . ?
C8 C9 C10 I4 175.6(7) . . . . ?
C9 C10 C11 C12 2.9(14) . . . . ?
I4 C10 C11 C12 -175.8(7) . . . . ?
C9 C10 C11 F7 178.9(8) . . . . ?
I4 C10 C11 F7 0.2(12) . . . . ?
C10 C11 C12 F8 178.4(8) . . . . ?
F7 C11 C12 F8 2.3(13) . . . . ?
C10 C11 C12 C7 -2.2(14) . . . . ?
F7 C11 C12 C7 -178.3(8) . . . . ?
C8 C7 C12 C11 1.4(13) . . . . ?
I3 C7 C12 C11 -177.2(7) . . . . ?
C8 C7 C12 F8 -179.2(8) . . . . ?
I3 C7 C12 F8 2.1(11) . . . . ?
O1 C13 C14 O2 170.0(10) . . . . ?
O2 C15 C16 O3 83.4(14) . . . . ?
O3 C17 C18 O4 60.5(12) . . . . ?
O4 C19 C20 O5 -72.2(13) . . . . ?
O5 C21 C22 O1 72.2(13) . . . . ?
C32 O6 C23 C24 -88.5(14) . . . . ?
C23 O6 C32 C31 128.4(12) . . . . ?
C25 O7 C24 C23 178.6(12) . . . . ?
O6 C23 C24 O7 72.6(15) . . . . ?
C30 O10 C31 C32 -172.9(12) . . . . ?
O6 C32 C31 O10 168.7(11) . . . . ?
C28 O9 C29 C30 -162.0(15) . . . . ?
C31 O10 C30 C29 -86.5(15) . . . . ?
O9 C29 C30 O10 76.4(17) . . . . ?
C29 O9 C28 C27 89(2) . . . . ?
O9 C28 C27 O8 60(3) . . . . ?
C26 O8 C27 C28 -177.8(18) . . . . ?
C24 O7 C25 C26 156.7(19) . . . . ?
C27 O8 C26 C25 166.4(17) . . . . ?
O7 C25 C26 O8 -71(3) . . . . ?
C21 C22 O1 C13 -93.0(13) . . . . ?
C14 C13 O1 C22 117.1(12) . . . . ?
C16 C15 O2 C14 -80.7(14) . . . . ?
C13 C14 O2 C15 -172.5(11) . . . . ?
C15 C16 O3 C17 -167.7(10) . . . . ?
C18 C17 O3 C16 89.3(11) . . . . ?
C17 C18 O4 C19 178.3(9) . . . . ?
C20 C19 O4 C18 160.8(10) . . . . ?
C19 C20 O5 C21 169.1(9) . . . . ?
C22 C21 O5 C20 -179.5(9) . . . . ?
